data_7151269
loop_
_publ_author_name
'Mulholland, Nicholas P.'
'Pattenden, Gerald'
'Walters, Iain A. S.'

_publ_section_title
;
 A concise total synthesis of salinosporamide A.
;
_journal_issue 15
_journal_name_full 'Organic &amp; biomolecular chemistry'
_journal_page_first 2845
_journal_page_last 2846
_journal_paper_doi 10.1039/b607109k
_journal_volume 4
_journal_year 2006
_chemical_formula_moiety 'C18 H23 N O7'
_chemical_formula_sum 'C18 H23 N O7'
_chemical_formula_weight 365.37
_chemical_name_systematic
;
?
;
_space_group_IT_number 14
_symmetry_cell_setting monoclinic
_symmetry_space_group_name_Hall '-P 2ybc'
_symmetry_space_group_name_H-M 'P 1 21/c 1'
_atom_sites_solution_hydrogens 'NH and OH from delta-F; others placed geometrically'
_atom_sites_solution_primary direct
_audit_creation_method 'enCIFer editing of SHELXL97 CIF output'
_cell_angle_alpha 90.00
_cell_angle_beta 92.090(7)
_cell_angle_gamma 90.00
_cell_formula_units_Z 4
_cell_length_a 14.292(6)
_cell_length_b 11.057(4)
_cell_length_c 11.287(5)
_cell_measurement_reflns_used 6831
_cell_measurement_temperature 150(2)
_cell_measurement_theta_max 27.5
_cell_measurement_theta_min 2.3
_cell_volume 1782.5(13)
_computing_cell_refinement 'SAINT version 6.36a (Bruker, 2001)'
_computing_data_collection 'SMART version 5.624 (Bruker, 2001)'
_computing_data_reduction SAINT
_computing_molecular_graphics 'PLATON (Spek, 2003)'
_computing_publication_material 'enCIFer (Allen et al., 2004); PLATON'
_computing_structure_refinement 'SHELXL97 (Sheldrick, 1998)'
_computing_structure_solution 'SHELXS97 (Sheldrick, 1990)'
_diffrn_ambient_temperature 150(2)
_diffrn_measured_fraction_theta_full 0.986
_diffrn_measured_fraction_theta_max 0.981
_diffrn_measurement_device_type 'Bruker SMART1000 CCD area detector'
_diffrn_measurement_method omega
_diffrn_radiation_monochromator graphite
_diffrn_radiation_source 'sealed tube'
_diffrn_radiation_type MoK\a
_diffrn_radiation_wavelength 0.71073
_diffrn_reflns_av_R_equivalents 0.124
_diffrn_reflns_av_sigmaI/netI 0.027
_diffrn_reflns_limit_h_max 18
_diffrn_reflns_limit_h_min -18
_diffrn_reflns_limit_k_max 14
_diffrn_reflns_limit_k_min -14
_diffrn_reflns_limit_l_max 14
_diffrn_reflns_limit_l_min -14
_diffrn_reflns_number 15038
_diffrn_reflns_theta_full 27.50
_diffrn_reflns_theta_max 27.59
_diffrn_reflns_theta_min 2.33
_diffrn_standards_decay_% 0
_diffrn_standards_number 0
_exptl_absorpt_coefficient_mu 0.105
_exptl_absorpt_correction_type none
_exptl_crystal_colour colourless
_exptl_crystal_density_diffrn 1.362
_exptl_crystal_density_method 'not measured'
_exptl_crystal_description 'trigonal prism'
_exptl_crystal_F_000 776
_exptl_crystal_size_max 1.00
_exptl_crystal_size_mid 0.98
_exptl_crystal_size_min 0.26
_refine_diff_density_max 0.33
_refine_diff_density_min -0.36
_refine_diff_density_rms 0.07
_refine_ls_extinction_coef 0.0051(17)
_refine_ls_extinction_expression Fc^*^=kFc[1+0.001xFc^2^\l^3^/sin(2\q)]^-1/4^
_refine_ls_extinction_method SHELXL
_refine_ls_goodness_of_fit_ref 1.04
_refine_ls_hydrogen_treatment 'N-H restrained to 0.86(1) Angstroms; OH rigid rotor; others riding'
_refine_ls_matrix_type full
_refine_ls_number_parameters 242
_refine_ls_number_reflns 4068
_refine_ls_number_restraints 1
_refine_ls_restrained_S_all 1.04
_refine_ls_R_factor_all 0.0536
_refine_ls_R_factor_gt 0.0421
_refine_ls_shift/su_max 0.001
_refine_ls_shift/su_mean 0.000
_refine_ls_structure_factor_coef Fsqd
_refine_ls_weighting_details 'calc w=1/[\s^2^(Fo^2^)+(0.064P)^2^+0.846P] where P=(Fo^2^+2Fc^2^)/3'
_refine_ls_weighting_scheme calc
_refine_ls_wR_factor_gt 0.111
_refine_ls_wR_factor_ref 0.123
_reflns_number_gt 3308
_reflns_number_total 4068
_reflns_threshold_expression I>2sigma(I)
_cod_data_source_file b607109k.txt
_cod_data_source_block pyrcoh
_cod_original_sg_symbol_H-M 'P 21/c'
_cod_database_code 7151269

loop_
_symmetry_equiv_pos_as_xyz
'x, y, z'
'-x, y+1/2, -z+1/2'
'-x, -y, -z'
'x, -y-1/2, z-1/2'

loop_
_atom_site_label
_atom_site_type_symbol
_atom_site_fract_x
_atom_site_fract_y
_atom_site_fract_z
_atom_site_U_iso_or_equiv
_atom_site_adp_type
_atom_site_occupancy
_atom_site_symmetry_multiplicity
_atom_site_calc_flag
_atom_site_refinement_flags
_atom_site_disorder_assembly
_atom_site_disorder_group
N1 N 0.12964(8) 0.56954(11) 0.26650(11) 0.0209(3) Uani 1 1 d D . .
H1N H 0.1545(13) 0.5161(14) 0.2216(15) 0.036(5) Uiso 1 1 d D . .
O2 O -0.01992(7) 0.53721(9) 0.19588(10) 0.0252(2) Uani 1 1 d . . .
C2 C 0.03640(10) 0.58696(12) 0.26476(13) 0.0202(3) Uani 1 1 d . . .
C3 C 0.01359(9) 0.67745(12) 0.36097(13) 0.0193(3) Uani 1 1 d . . .
H3 H -0.0004 0.6306 0.4340 0.023 Uiso 1 1 calc R . .
O4 O 0.12403(7) 0.82716(9) 0.29145(9) 0.0224(2) Uani 1 1 d . . .
H4O H 0.0898 0.8881 0.2998 0.052(7) Uiso 1 1 calc R . .
C4 C 0.10815(9) 0.74281(12) 0.38401(13) 0.0189(3) Uani 1 1 d . . .
C5 C 0.17922(10) 0.63719(12) 0.35876(13) 0.0196(3) Uani 1 1 d . . .
C6 C -0.07234(10) 0.75329(13) 0.32800(13) 0.0219(3) Uani 1 1 d . . .
H6A H -0.0547 0.8163 0.2706 0.026 Uiso 1 1 calc R . .
H6B H -0.1202 0.7009 0.2885 0.026 Uiso 1 1 calc R . .
C7 C -0.11445(10) 0.81361(14) 0.43425(14) 0.0251(3) Uani 1 1 d . . .
H7A H -0.1310 0.7519 0.4934 0.030 Uiso 1 1 calc R . .
H7B H -0.0686 0.8701 0.4720 0.030 Uiso 1 1 calc R . .
O8 O -0.19682(7) 0.87847(10) 0.39428(10) 0.0270(3) Uani 1 1 d . . .
C9 C -0.25339(11) 0.91438(15) 0.49167(16) 0.0301(4) Uani 1 1 d . . .
H9A H -0.2910 0.9863 0.4681 0.036 Uiso 1 1 calc R . .
H9B H -0.2120 0.9372 0.5603 0.036 Uiso 1 1 calc R . .
C10 C -0.31801(10) 0.81439(14) 0.52788(14) 0.0244(3) Uani 1 1 d . . .
C11 C -0.40259(11) 0.79434(16) 0.46540(15) 0.0309(4) Uani 1 1 d . . .
H11 H -0.4208 0.8464 0.4016 0.037 Uiso 1 1 calc R . .
C12 C -0.46033(11) 0.69939(17) 0.49532(16) 0.0357(4) Uani 1 1 d . . .
H12 H -0.5177 0.6868 0.4520 0.043 Uiso 1 1 calc R . .
C13 C -0.43499(12) 0.62297(16) 0.58776(17) 0.0351(4) Uani 1 1 d . . .
H13 H -0.4744 0.5573 0.6075 0.042 Uiso 1 1 calc R . .
C14 C -0.35216(12) 0.64254(15) 0.65129(16) 0.0318(4) Uani 1 1 d . . .
H14 H -0.3345 0.5906 0.7153 0.038 Uiso 1 1 calc R . .
C15 C -0.29458(11) 0.73811(15) 0.62159(14) 0.0273(3) Uani 1 1 d . . .
H15 H -0.2380 0.7514 0.6665 0.033 Uiso 1 1 calc R . .
C41 C 0.12204(10) 0.79927(13) 0.50501(14) 0.0238(3) Uani 1 1 d . . .
H41A H 0.0757 0.8635 0.5146 0.036 Uiso 1 1 calc R . .
H41B H 0.1852 0.8335 0.5130 0.036 Uiso 1 1 calc R . .
H41C H 0.1142 0.7374 0.5661 0.036 Uiso 1 1 calc R . .
O51 O 0.13557(8) 0.48015(11) 0.49346(11) 0.0349(3) Uani 1 1 d . . .
C51 C 0.19210(10) 0.55581(13) 0.46987(13) 0.0228(3) Uani 1 1 d . . .
O52 O 0.26957(8) 0.57833(10) 0.53378(10) 0.0278(3) Uani 1 1 d . . .
C52 C 0.28219(13) 0.50373(16) 0.63933(15) 0.0332(4) Uani 1 1 d . . .
H52A H 0.3406 0.5263 0.6817 0.050 Uiso 1 1 calc R . .
H52B H 0.2850 0.4184 0.6163 0.050 Uiso 1 1 calc R . .
H52C H 0.2295 0.5162 0.6911 0.050 Uiso 1 1 calc R . .
O53 O 0.31636(7) 0.76528(10) 0.37311(10) 0.0294(3) Uani 1 1 d . . .
C53 C 0.27274(10) 0.68893(13) 0.32034(13) 0.0212(3) Uani 1 1 d . . .
O54 O 0.29978(7) 0.63524(10) 0.22087(10) 0.0270(3) Uani 1 1 d . . .
C54 C 0.38659(11) 0.67882(17) 0.17330(16) 0.0334(4) Uani 1 1 d . . .
H54A H 0.3999 0.6338 0.1011 0.050 Uiso 1 1 calc R . .
H54B H 0.4379 0.6670 0.2322 0.050 Uiso 1 1 calc R . .
H54C H 0.3806 0.7651 0.1546 0.050 Uiso 1 1 calc R . .

loop_
_atom_site_aniso_label
_atom_site_aniso_U_11
_atom_site_aniso_U_22
_atom_site_aniso_U_33
_atom_site_aniso_U_23
_atom_site_aniso_U_13
_atom_site_aniso_U_12
N1 0.0173(6) 0.0191(6) 0.0265(6) -0.0042(5) 0.0023(5) -0.0008(4)
O2 0.0215(5) 0.0231(5) 0.0307(6) -0.0023(4) -0.0020(4) -0.0041(4)
C2 0.0187(7) 0.0174(6) 0.0247(7) 0.0030(5) 0.0017(5) -0.0027(5)
C3 0.0149(6) 0.0185(6) 0.0244(7) 0.0004(5) 0.0008(5) -0.0014(5)
O4 0.0208(5) 0.0180(5) 0.0284(6) 0.0044(4) 0.0035(4) 0.0009(4)
C4 0.0158(6) 0.0170(6) 0.0240(7) 0.0019(5) 0.0017(5) -0.0002(5)
C5 0.0160(6) 0.0173(6) 0.0255(7) -0.0007(5) 0.0012(5) -0.0009(5)
C6 0.0164(6) 0.0220(7) 0.0272(8) 0.0020(6) 0.0002(5) 0.0000(5)
C7 0.0193(7) 0.0257(7) 0.0304(8) 0.0025(6) 0.0022(6) 0.0038(6)
O8 0.0186(5) 0.0278(5) 0.0350(6) 0.0065(5) 0.0073(4) 0.0053(4)
C9 0.0258(8) 0.0249(8) 0.0404(9) 0.0011(7) 0.0124(7) 0.0040(6)
C10 0.0191(7) 0.0258(7) 0.0288(8) -0.0002(6) 0.0074(6) 0.0038(6)
C11 0.0215(7) 0.0415(9) 0.0299(8) 0.0044(7) 0.0025(6) 0.0083(7)
C12 0.0177(7) 0.0500(11) 0.0393(10) -0.0092(8) 0.0015(6) -0.0021(7)
C13 0.0305(9) 0.0321(9) 0.0437(10) -0.0047(7) 0.0156(7) -0.0051(7)
C14 0.0329(9) 0.0307(8) 0.0323(9) 0.0051(7) 0.0093(7) 0.0056(7)
C15 0.0202(7) 0.0336(8) 0.0281(8) 0.0000(6) 0.0009(6) 0.0030(6)
C41 0.0202(7) 0.0226(7) 0.0286(8) -0.0031(6) -0.0001(6) 0.0006(5)
O51 0.0258(6) 0.0328(6) 0.0460(7) 0.0171(5) 0.0011(5) -0.0044(5)
C51 0.0206(7) 0.0203(7) 0.0278(8) 0.0013(6) 0.0040(6) 0.0039(5)
O52 0.0262(6) 0.0282(6) 0.0288(6) 0.0043(5) -0.0029(4) 0.0003(4)
C52 0.0362(9) 0.0342(9) 0.0288(8) 0.0073(7) -0.0026(7) 0.0071(7)
O53 0.0202(5) 0.0313(6) 0.0367(6) -0.0033(5) 0.0006(4) -0.0060(4)
C53 0.0165(6) 0.0202(7) 0.0268(7) 0.0044(6) 0.0004(5) 0.0011(5)
O54 0.0202(5) 0.0307(6) 0.0305(6) -0.0015(5) 0.0074(4) -0.0049(4)
C54 0.0209(8) 0.0414(9) 0.0385(9) 0.0018(7) 0.0105(6) -0.0052(7)

loop_
_atom_type_symbol
_atom_type_description
_atom_type_scat_dispersion_real
_atom_type_scat_dispersion_imag
_atom_type_scat_source
C C 0.0033 0.0016 'International Tables Vol C Tables 4.2.6.8 and 6.1.1.4'
H H 0.0000 0.0000 'International Tables Vol C Tables 4.2.6.8 and 6.1.1.4'
N N 0.0061 0.0033 'International Tables Vol C Tables 4.2.6.8 and 6.1.1.4'
O O 0.0106 0.0060 'International Tables Vol C Tables 4.2.6.8 and 6.1.1.4'

loop_
_geom_angle_atom_site_label_1
_geom_angle_atom_site_label_2
_geom_angle_atom_site_label_3
_geom_angle
_geom_angle_site_symmetry_1
_geom_angle_site_symmetry_3
_geom_angle_publ_flag
C2 N1 C5 113.28(12) . . ?
C2 N1 H1N 121.1(14) . . ?
C5 N1 H1N 125.2(14) . . ?
O2 C2 N1 124.80(14) . . ?
O2 C2 C3 126.44(13) . . ?
N1 C2 C3 108.77(12) . . ?
C2 C3 C6 112.33(12) . . ?
C2 C3 C4 102.64(11) . . ?
C6 C3 C4 118.44(12) . . ?
C2 C3 H3 107.6 . . ?
C6 C3 H3 107.6 . . ?
C4 C3 H3 107.6 . . ?
C4 O4 H4O 109.5 . . ?
O4 C4 C41 111.95(12) . . ?
O4 C4 C3 110.14(11) . . ?
C41 C4 C3 115.54(12) . . ?
O4 C4 C5 103.34(11) . . ?
C41 C4 C5 113.89(12) . . ?
C3 C4 C5 100.83(11) . . ?
N1 C5 C53 113.52(12) . . ?
N1 C5 C51 108.85(12) . . ?
C53 C5 C51 111.54(12) . . ?
N1 C5 C4 102.16(11) . . ?
C53 C5 C4 110.39(11) . . ?
C51 C5 C4 109.96(11) . . ?
C7 C6 C3 112.89(12) . . ?
C7 C6 H6A 109.0 . . ?
C3 C6 H6A 109.0 . . ?
C7 C6 H6B 109.0 . . ?
C3 C6 H6B 109.0 . . ?
H6A C6 H6B 107.8 . . ?
O8 C7 C6 108.39(13) . . ?
O8 C7 H7A 110.0 . . ?
C6 C7 H7A 110.0 . . ?
O8 C7 H7B 110.0 . . ?
C6 C7 H7B 110.0 . . ?
H7A C7 H7B 108.4 . . ?
C7 O8 C9 111.92(12) . . ?
O8 C9 C10 111.75(13) . . ?
O8 C9 H9A 109.3 . . ?
C10 C9 H9A 109.3 . . ?
O8 C9 H9B 109.3 . . ?
C10 C9 H9B 109.3 . . ?
H9A C9 H9B 107.9 . . ?
C15 C10 C11 118.06(15) . . ?
C15 C10 C9 121.39(15) . . ?
C11 C10 C9 120.53(15) . . ?
C12 C11 C10 120.69(16) . . ?
C12 C11 H11 119.7 . . ?
C10 C11 H11 119.7 . . ?
C13 C12 C11 120.40(16) . . ?
C13 C12 H12 119.8 . . ?
C11 C12 H12 119.8 . . ?
C14 C13 C12 119.58(16) . . ?
C14 C13 H13 120.2 . . ?
C12 C13 H13 120.2 . . ?
C13 C14 C15 119.96(16) . . ?
C13 C14 H14 120.0 . . ?
C15 C14 H14 120.0 . . ?
C10 C15 C14 121.30(15) . . ?
C10 C15 H15 119.4 . . ?
C14 C15 H15 119.4 . . ?
C4 C41 H41A 109.5 . . ?
C4 C41 H41B 109.5 . . ?
H41A C41 H41B 109.5 . . ?
C4 C41 H41C 109.5 . . ?
H41A C41 H41C 109.5 . . ?
H41B C41 H41C 109.5 . . ?
O51 C51 O52 124.56(14) . . ?
O51 C51 C5 121.58(14) . . ?
O52 C51 C5 113.86(12) . . ?
C51 O52 C52 114.60(12) . . ?
O52 C52 H52A 109.5 . . ?
O52 C52 H52B 109.5 . . ?
H52A C52 H52B 109.5 . . ?
O52 C52 H52C 109.5 . . ?
H52A C52 H52C 109.5 . . ?
H52B C52 H52C 109.5 . . ?
O53 C53 O54 124.72(13) . . ?
O53 C53 C5 124.58(14) . . ?
O54 C53 C5 110.69(12) . . ?
C53 O54 C54 116.07(12) . . ?
O54 C54 H54A 109.5 . . ?
O54 C54 H54B 109.5 . . ?
H54A C54 H54B 109.5 . . ?
O54 C54 H54C 109.5 . . ?
H54A C54 H54C 109.5 . . ?
H54B C54 H54C 109.5 . . ?

loop_
_geom_bond_atom_site_label_1
_geom_bond_atom_site_label_2
_geom_bond_distance
_geom_bond_site_symmetry_2
_geom_bond_publ_flag
N1 C2 1.3459(19) . ?
N1 C5 1.4465(19) . ?
N1 H1N 0.86(1) . ?
O2 C2 1.2286(18) . ?
C2 C3 1.521(2) . ?
C3 C6 1.522(2) . ?
C3 C4 1.5462(19) . ?
C3 H3 1.0000 . ?
O4 C4 1.4248(17) . ?
O4 H4O 0.8400 . ?
C4 C41 1.508(2) . ?
C4 C5 1.5805(19) . ?
C5 C53 1.531(2) . ?
C5 C51 1.549(2) . ?
C6 C7 1.516(2) . ?
C6 H6A 0.9900 . ?
C6 H6B 0.9900 . ?
C7 O8 1.4370(18) . ?
C7 H7A 0.9900 . ?
C7 H7B 0.9900 . ?
O8 C9 1.4438(19) . ?
C9 C10 1.507(2) . ?
C9 H9A 0.9900 . ?
C9 H9B 0.9900 . ?
C10 C15 1.384(2) . ?
C10 C11 1.395(2) . ?
C11 C12 1.385(3) . ?
C11 H11 0.9500 . ?
C12 C13 1.381(3) . ?
C12 H12 0.9500 . ?
C13 C14 1.379(3) . ?
C13 H13 0.9500 . ?
C14 C15 1.388(2) . ?
C14 H14 0.9500 . ?
C15 H15 0.9500 . ?
C41 H41A 0.9800 . ?
C41 H41B 0.9800 . ?
C41 H41C 0.9800 . ?
O51 C51 1.1997(19) . ?
C51 O52 1.3228(19) . ?
O52 C52 1.455(2) . ?
C52 H52A 0.9800 . ?
C52 H52B 0.9800 . ?
C52 H52C 0.9800 . ?
O53 C53 1.1954(18) . ?
C53 O54 1.3394(19) . ?
O54 C54 1.4519(19) . ?
C54 H54A 0.9800 . ?
C54 H54B 0.9800 . ?
C54 H54C 0.9800 . ?

loop_
_geom_hbond_atom_site_label_D
_geom_hbond_atom_site_label_H
_geom_hbond_atom_site_label_A
_geom_hbond_distance_DH
_geom_hbond_distance_HA
_geom_hbond_distance_DA
_geom_hbond_angle_DHA
_geom_hbond_site_symmetry_A
N1 H1N O8 0.863(9) 2.109(10) 2.9674(18) 172(2) 2_545
O4 H4O O2 0.84 1.93 2.7648(16) 173 2

loop_
_geom_torsion_atom_site_label_1
_geom_torsion_atom_site_label_2
_geom_torsion_atom_site_label_3
_geom_torsion_atom_site_label_4
_geom_torsion
_geom_torsion_site_symmetry_1
_geom_torsion_site_symmetry_2
_geom_torsion_site_symmetry_3
_geom_torsion_site_symmetry_4
_geom_torsion_publ_flag
C5 N1 C2 O2 -178.47(13) . . . . ?
C5 N1 C2 C3 1.64(16) . . . . ?
O2 C2 C3 C6 -31.0(2) . . . . ?
N1 C2 C3 C6 148.89(12) . . . . ?
O2 C2 C3 C4 -159.29(14) . . . . ?
N1 C2 C3 C4 20.60(14) . . . . ?
C2 C3 C4 O4 76.60(13) . . . . ?
C6 C3 C4 O4 -47.75(16) . . . . ?
C2 C3 C4 C41 -155.34(12) . . . . ?
C6 C3 C4 C41 80.31(16) . . . . ?
C2 C3 C4 C5 -32.09(13) . . . . ?
C6 C3 C4 C5 -156.43(12) . . . . ?
C2 N1 C5 C53 -141.46(12) . . . . ?
C2 N1 C5 C51 93.66(14) . . . . ?
C2 N1 C5 C4 -22.61(15) . . . . ?
O4 C4 C5 N1 -80.86(12) . . . . ?
C41 C4 C5 N1 157.46(12) . . . . ?
C3 C4 C5 N1 33.07(13) . . . . ?
O4 C4 C5 C53 40.19(14) . . . . ?
C41 C4 C5 C53 -81.50(15) . . . . ?
C3 C4 C5 C53 154.11(12) . . . . ?
O4 C4 C5 C51 163.68(11) . . . . ?
C41 C4 C5 C51 41.99(16) . . . . ?
C3 C4 C5 C51 -82.40(13) . . . . ?
C2 C3 C6 C7 161.54(12) . . . . ?
C4 C3 C6 C7 -79.03(16) . . . . ?
C3 C6 C7 O8 -177.68(11) . . . . ?
C6 C7 O8 C9 166.24(12) . . . . ?
C7 O8 C9 C10 -84.24(16) . . . . ?
O8 C9 C10 C15 96.85(18) . . . . ?
O8 C9 C10 C11 -81.54(18) . . . . ?
C15 C10 C11 C12 -1.1(2) . . . . ?
C9 C10 C11 C12 177.29(15) . . . . ?
C10 C11 C12 C13 0.0(3) . . . . ?
C11 C12 C13 C14 0.8(3) . . . . ?
C12 C13 C14 C15 -0.4(3) . . . . ?
C11 C10 C15 C14 1.5(2) . . . . ?
C9 C10 C15 C14 -176.94(15) . . . . ?
C13 C14 C15 C10 -0.7(2) . . . . ?
N1 C5 C51 O51 -31.66(19) . . . . ?
C53 C5 C51 O51 -157.69(14) . . . . ?
C4 C5 C51 O51 79.50(17) . . . . ?
N1 C5 C51 O52 148.45(12) . . . . ?
C53 C5 C51 O52 22.42(17) . . . . ?
C4 C5 C51 O52 -100.40(14) . . . . ?
O51 C51 O52 C52 -0.6(2) . . . . ?
C5 C51 O52 C52 179.25(12) . . . . ?
N1 C5 C53 O53 165.31(14) . . . . ?
C51 C5 C53 O53 -71.27(18) . . . . ?
C4 C5 C53 O53 51.30(19) . . . . ?
N1 C5 C53 O54 -15.89(16) . . . . ?
C51 C5 C53 O54 107.53(14) . . . . ?
C4 C5 C53 O54 -129.90(12) . . . . ?
O53 C53 O54 C54 -2.8(2) . . . . ?
C5 C53 O54 C54 178.38(12) . . . . ?
